data_1509903
loop_
_publ_author_name
'Kuz'mina, O.V.'
'Mozgova, N.N.'
'Organova, N.I.'
'Bortnikov, N.S.'

_publ_section_title
;
 The crystal structure of the subcell of synthetic Andorite-24
;
_journal_name_full 'Doklady Akademii Nauk SSSR'
_journal_page_first 939
_journal_page_last 942
_journal_volume 267
_journal_year 1982
_chemical_formula_sum 'Ag4.8 Pb2.4 S24 Sb12'
_chemical_name_systematic 'Pb2.4 Ag4.8 Sb12 S24'
_space_group_IT_number 63
_symmetry_space_group_name_Hall '-B 2 2b'
_symmetry_space_group_name_H-M 'B b m m'
_cell_angle_alpha 90
_cell_angle_beta 90
_cell_angle_gamma 90
_cell_formula_units_Z 1
_cell_length_a 13
_cell_length_b 19.17
_cell_length_c 4.246
_cell_volume 1058.146
_citation_journal_id_ASTM DANKAS
_cod_data_source_file silver3-x_188.cif
_cod_data_source_block Ag4.8Pb2.4S24Sb12
_cod_original_sg_symbol_Hall '-C 2c 2 (y,z,x)'
_cod_database_code 1509903

loop_
_symmetry_equiv_pos_as_xyz
x,y,z
-x,y+1/2,-z
-x,-y,z
x,-y+1/2,-z
-x,-y,-z
x,-y-1/2,z
x,y,-z
-x,y-1/2,z
x+1/2,y,z+1/2
-x+1/2,y+1/2,-z+1/2
-x+1/2,-y,z+1/2
x+1/2,-y+1/2,-z+1/2
-x+1/2,-y,-z+1/2
x+1/2,-y-1/2,z+1/2
x+1/2,y,-z+1/2
-x+1/2,y-1/2,z+1/2

loop_
_atom_site_label
_atom_site_type_symbol
_atom_site_fract_x
_atom_site_fract_y
_atom_site_fract_z
_atom_site_occupancy
_atom_site_U_iso_or_equiv
S2 S-2 0.2565 0.90003 0.077 0.5 0.0
Ag1 Ag+1 0.4042 0.1338 0 0.6 0.0
S3 S-2 0.312 0.25 0 1 0.0
Sb1 Sb+3 0.3346 0.75 0 0.3 0.0
S4 S-2 0.5 0 0.109 0.5 0.0
Sb3 Sb+3 0.4042 0.1338 0 0.35 0.0
Pb1 Pb+2 0.3346 0.75 0 0.6 0.0
Sb2 Sb+3 0.1287 0.4477 0 1 0.0
S1 S-2 0.068 0.1619 0 1 0.0
